data_7106734
loop_
_publ_author_name
'Marisa J. Monreal'
'Saeed I. Khan'
'Jaqueline L. Kiplinger'
'Paula L. Diaconescu'

_publ_section_title
;
 Molecular quadrangle formation from a diuranium
 m-e<sup>6</sup>,e<sup>6</sup>-toluene complex
;
_journal_name_full Chem.Commun.
_journal_page_first 9119
_journal_paper_doi 10.1039/c1cc12367j
_journal_volume 47
_journal_year 2011
_chemical_formula_moiety 'C120 H176 Fe4 N16 Si8 U4'
_chemical_formula_sum 'C120 H176 Fe4 N16 Si8 U4'
_chemical_formula_weight 3243.01
_chemical_name_systematic
;
?
;
_space_group_IT_number 148
_symmetry_cell_setting hexagonal
_symmetry_space_group_name_Hall '-R 3'
_symmetry_space_group_name_H-M 'R -3 :H'
_atom_sites_solution_hydrogens geom
_atom_sites_solution_primary direct
_atom_sites_solution_secondary difmap
_audit_creation_method SHELXL-97
_cell_angle_alpha 90.00
_cell_angle_beta 90.00
_cell_angle_gamma 120.00
_cell_formula_units_Z 9
_cell_length_a 35.332(7)
_cell_length_b 35.332(7)
_cell_length_c 38.836(8)
_cell_measurement_reflns_used 9888
_cell_measurement_temperature 100(2)
_cell_measurement_theta_max 22.58
_cell_measurement_theta_min 3.80
_cell_volume 41986(15)
_computing_cell_refinement 'Bruker SAINT'
_computing_data_collection 'Bruker APEX2'
_computing_data_reduction 'Bruker SAINT'
_computing_molecular_graphics 'Bruker SHELXTL'
_computing_publication_material 'Bruker SHELXTL'
_computing_structure_refinement 'SHELXL-97 (Sheldrick, 2008)'
_computing_structure_solution 'SHELXS-97 (Sheldrick, 2008)'
_diffrn_ambient_temperature 100(2)
_diffrn_measured_fraction_theta_full 0.996
_diffrn_measured_fraction_theta_max 0.996
_diffrn_measurement_device_type 'Bruker APEX-II CCD'
_diffrn_measurement_method '\f and \w scans'
_diffrn_radiation_monochromator graphite
_diffrn_radiation_source 'fine-focus sealed tube'
_diffrn_radiation_type MoK\a
_diffrn_radiation_wavelength 0.71073
_diffrn_reflns_av_R_equivalents 0.1541
_diffrn_reflns_av_sigmaI/netI 0.1228
_diffrn_reflns_limit_h_max 44
_diffrn_reflns_limit_h_min -44
_diffrn_reflns_limit_k_max 44
_diffrn_reflns_limit_k_min -44
_diffrn_reflns_limit_l_max 47
_diffrn_reflns_limit_l_min -48
_diffrn_reflns_number 107606
_diffrn_reflns_theta_full 26.50
_diffrn_reflns_theta_max 26.50
_diffrn_reflns_theta_min 3.73
_exptl_absorpt_coefficient_mu 3.847
_exptl_absorpt_correction_T_max 0.7234
_exptl_absorpt_correction_T_min 0.6073
_exptl_absorpt_correction_type multi-scan
_exptl_absorpt_process_details 'Sadabs (Bruker)'
_exptl_crystal_colour brown
_exptl_crystal_density_diffrn 1.154
_exptl_crystal_density_method 'not measured'
_exptl_crystal_description block
_exptl_crystal_F_000 14328
_exptl_crystal_size_max 0.13
_exptl_crystal_size_mid 0.11
_exptl_crystal_size_min 0.09
_platon_squeeze_details
;
;
_refine_diff_density_max 1.770
_refine_diff_density_min -1.737
_refine_diff_density_rms 0.146
_refine_ls_extinction_method none
_refine_ls_goodness_of_fit_ref 0.946
_refine_ls_hydrogen_treatment constr
_refine_ls_matrix_type full
_refine_ls_number_parameters 836
_refine_ls_number_reflns 19281
_refine_ls_number_restraints 1294
_refine_ls_restrained_S_all 0.919
_refine_ls_R_factor_all 0.0911
_refine_ls_R_factor_gt 0.0580
_refine_ls_shift/su_max 0.003
_refine_ls_shift/su_mean 0.000
_refine_ls_structure_factor_coef Fsqd
_refine_ls_weighting_details 'calc w=1/[\s^2^(Fo^2^)+(0.0620P)^2^+0.0000P] where P=(Fo^2^+2Fc^2^)/3'
_refine_ls_weighting_scheme calc
_refine_ls_wR_factor_gt 0.1442
_refine_ls_wR_factor_ref 0.1580
_reflns_number_gt 12328
_reflns_number_total 19281
_reflns_threshold_expression >2sigma(I)
_cod_data_source_file c1cc12367j.txt
_cod_data_source_block 2
_cod_original_cell_volume 41986(16)
_cod_original_sg_symbol_H-M 'R -3'
_cod_database_code 7106734

loop_
_symmetry_equiv_pos_as_xyz
'x, y, z'
'-y, x-y, z'
'-x+y, -x, z'
'x+2/3, y+1/3, z+1/3'
'-y+2/3, x-y+1/3, z+1/3'
'-x+y+2/3, -x+1/3, z+1/3'
'x+1/3, y+2/3, z+2/3'
'-y+1/3, x-y+2/3, z+2/3'
'-x+y+1/3, -x+2/3, z+2/3'
'-x, -y, -z'
'y, -x+y, -z'
'x-y, x, -z'
'-x+2/3, -y+1/3, -z+1/3'
'y+2/3, -x+y+1/3, -z+1/3'
'x-y+2/3, x+1/3, -z+1/3'
'-x+1/3, -y+2/3, -z+2/3'
'y+1/3, -x+y+2/3, -z+2/3'
'x-y+1/3, x+2/3, -z+2/3'

loop_
_atom_site_label
_atom_site_type_symbol
_atom_site_fract_x
_atom_site_fract_y
_atom_site_fract_z
_atom_site_U_iso_or_equiv
_atom_site_adp_type
_atom_site_occupancy
_atom_site_symmetry_multiplicity
_atom_site_calc_flag
_atom_site_refinement_flags
_atom_site_disorder_assembly
_atom_site_disorder_group
U1 U 0.264658(8) 0.105855(8) 0.563660(6) 0.04080(9) Uani 1 1 d U . .
U2 U 0.257396(9) 0.265435(8) 0.666610(7) 0.04948(10) Uani 1 1 d U . .
Fe1 Fe 0.22087(3) 0.05117(3) 0.49669(2) 0.0423(2) Uani 1 1 d U . .
Si1 Si 0.18327(7) 0.01825(6) 0.61627(5) 0.0507(5) Uani 1 1 d U . .
Si2 Si 0.35749(6) 0.18355(7) 0.50748(5) 0.0497(5) Uani 1 1 d U . .
Si3 Si 0.17738(8) 0.18195(9) 0.72471(7) 0.0722(7) Uani 1 1 d U . .
N1 N 0.20899(17) 0.03959(17) 0.57739(13) 0.0435(12) Uani 1 1 d U . .
N2 N 0.30478(18) 0.14321(17) 0.51710(13) 0.0435(12) Uani 1 1 d U . .
N3 N 0.2040(2) 0.2332(2) 0.70476(16) 0.0610(14) Uani 1 1 d U A .
N5 N 0.24165(17) 0.15222(17) 0.58181(13) 0.0426(12) Uani 1 1 d U . .
N6 N 0.23682(17) 0.22034(17) 0.62055(14) 0.0437(12) Uani 1 1 d U A .
N7 N 0.32101(18) 0.11206(18) 0.59731(14) 0.0466(13) Uani 1 1 d U . .
N8 N 0.31495(19) 0.25791(18) 0.68428(14) 0.0506(13) Uani 1 1 d U A .
C1 C 0.2756(2) 0.1962(2) 0.58394(15) 0.0406(14) Uani 1 1 d U A .
H1A H 0.3021 0.2039 0.5723 0.049 Uiso 1 1 calc R . .
C2 C 0.2733(2) 0.2275(2) 0.60091(17) 0.0435(15) Uani 1 1 d U . .
H2A H 0.2976 0.2564 0.5998 0.052 Uiso 1 1 calc R A .
C3 C 0.1984(2) 0.1804(2) 0.61154(17) 0.0435(14) Uani 1 1 d U . .
C4 C 0.1577(2) 0.1743(2) 0.62199(18) 0.0508(17) Uani 1 1 d U A .
H4A H 0.1560 0.1965 0.6345 0.061 Uiso 1 1 calc R . .
C5 C 0.1197(2) 0.1354(3) 0.6139(2) 0.0587(19) Uani 1 1 d U . .
H5A H 0.0922 0.1313 0.6211 0.070 Uiso 1 1 calc R A .
C6 C 0.1215(2) 0.1036(3) 0.5961(2) 0.0593(19) Uani 1 1 d U A .
H6A H 0.0954 0.0772 0.5909 0.071 Uiso 1 1 calc R . .
C7 C 0.1620(2) 0.1096(2) 0.58507(17) 0.0466(15) Uani 1 1 d U . .
H7A H 0.1628 0.0874 0.5718 0.056 Uiso 1 1 calc R A .
C8 C 0.2013(2) 0.1474(2) 0.59321(16) 0.0392(13) Uani 1 1 d U A .
C9 C 0.3310(2) 0.1282(2) 0.63093(18) 0.0513(17) Uani 1 1 d U . .
H9A H 0.3275 0.1523 0.6368 0.062 Uiso 1 1 calc R . .
C10 C 0.3306(2) 0.0789(2) 0.58930(18) 0.0476(16) Uani 1 1 d U . .
C11 C 0.3270(2) 0.0640(2) 0.55537(18) 0.0502(17) Uani 1 1 d U . .
H11A H 0.3222 0.0792 0.5373 0.060 Uiso 1 1 calc R . .
C12 C 0.3302(2) 0.0275(3) 0.5477(2) 0.061(2) Uani 1 1 d U . .
H12A H 0.3271 0.0176 0.5246 0.074 Uiso 1 1 calc R . .
C13 C 0.3216(2) 0.2218(2) 0.67815(19) 0.0523(17) Uani 1 1 d U . .
H13A H 0.3156 0.2091 0.6558 0.063 Uiso 1 1 calc R A .
C14 C 0.3247(2) 0.2748(2) 0.71816(18) 0.0480(16) Uani 1 1 d U . .
C15 C 0.3235(2) 0.3124(2) 0.7253(2) 0.0564(19) Uani 1 1 d U A .
H15A H 0.3192 0.3279 0.7071 0.068 Uiso 1 1 calc R . .
C16 C 0.3289(3) 0.3282(2) 0.7597(2) 0.065(2) Uani 1 1 d U . .
H16A H 0.3272 0.3536 0.7648 0.078 Uiso 1 1 calc R A .
C17 C 0.1966(2) 0.0203(2) 0.54500(17) 0.0465(14) Uani 1 1 d U . .
C18 C 0.1628(2) 0.0195(2) 0.52359(16) 0.0442(13) Uani 1 1 d U . .
H18A H 0.1439 0.0321 0.5297 0.053 Uiso 1 1 calc R . .
C19 C 0.1600(2) -0.0036(2) 0.49260(18) 0.0517(15) Uani 1 1 d U . .
H19A H 0.1387 -0.0102 0.4734 0.062 Uiso 1 1 calc R . .
C20 C 0.1927(2) -0.0154(2) 0.49386(18) 0.0500(15) Uani 1 1 d U . .
H20A H 0.1985 -0.0320 0.4758 0.060 Uiso 1 1 calc R . .
C21 C 0.2155(3) -0.0003(2) 0.52569(17) 0.0499(15) Uani 1 1 d U . .
H21A H 0.2404 -0.0040 0.5334 0.060 Uiso 1 1 calc R . .
C22 C 0.2761(2) 0.1158(2) 0.49173(16) 0.0436(14) Uani 1 1 d U . .
C23 C 0.2355(2) 0.1129(2) 0.48032(17) 0.0452(14) Uani 1 1 d U . .
H23A H 0.2224 0.1303 0.4894 0.054 Uiso 1 1 calc R . .
C24 C 0.2193(2) 0.0830(2) 0.45341(18) 0.0518(15) Uani 1 1 d U . .
H24A H 0.1923 0.0755 0.4400 0.062 Uiso 1 1 calc R . .
C25 C 0.2459(2) 0.0645(2) 0.44795(17) 0.0510(15) Uani 1 1 d U . .
H25A H 0.2415 0.0425 0.4299 0.061 Uiso 1 1 calc R . .
C26 C 0.2811(2) 0.0837(2) 0.47223(16) 0.0465(14) Uani 1 1 d U . .
H26A H 0.3054 0.0771 0.4745 0.056 Uiso 1 1 calc R . .
C27 C 0.2125(3) 0.0637(2) 0.6480(2) 0.073(2) Uani 1 1 d U . .
H27A H 0.2438 0.0731 0.6479 0.110 Uiso 1 1 calc R . .
H27B H 0.2006 0.0535 0.6711 0.110 Uiso 1 1 calc R . .
H27C H 0.2086 0.0884 0.6416 0.110 Uiso 1 1 calc R . .
C28 C 0.1224(2) -0.0009(3) 0.6144(2) 0.068(2) Uani 1 1 d U . .
H28A H 0.1102 -0.0162 0.5927 0.102 Uiso 1 1 calc R . .
H28B H 0.1182 0.0244 0.6160 0.102 Uiso 1 1 calc R . .
H28C H 0.1075 -0.0207 0.6337 0.102 Uiso 1 1 calc R . .
C29 C 0.1883(2) -0.0300(2) 0.62991(18) 0.0548(17) Uani 1 1 d U . .
C30 C 0.2354(3) -0.0204(3) 0.6242(2) 0.0618(19) Uani 1 1 d U . .
H30A H 0.2378 -0.0458 0.6314 0.093 Uiso 1 1 calc R . .
H30B H 0.2556 0.0052 0.6377 0.093 Uiso 1 1 calc R . .
H30C H 0.2429 -0.0146 0.5997 0.093 Uiso 1 1 calc R . .
C31 C 0.1765(3) -0.0401(3) 0.66839(18) 0.065(2) Uani 1 1 d U . .
H31A H 0.1800 -0.0648 0.6754 0.098 Uiso 1 1 calc R . .
H31B H 0.1460 -0.0476 0.6720 0.098 Uiso 1 1 calc R . .
H31C H 0.1958 -0.0144 0.6822 0.098 Uiso 1 1 calc R . .
C32 C 0.1566(3) -0.0707(2) 0.6087(2) 0.0587(19) Uani 1 1 d U . .
H32A H 0.1601 -0.0955 0.6154 0.088 Uiso 1 1 calc R . .
H32B H 0.1632 -0.0646 0.5841 0.088 Uiso 1 1 calc R . .
H32C H 0.1265 -0.0778 0.6130 0.088 Uiso 1 1 calc R . .
C33 C 0.3863(3) 0.1602(3) 0.4831(2) 0.067(2) Uani 1 1 d U . .
H33A H 0.3733 0.1513 0.4601 0.100 Uiso 1 1 calc R . .
H33B H 0.3835 0.1347 0.4954 0.100 Uiso 1 1 calc R . .
H33C H 0.4173 0.1823 0.4809 0.100 Uiso 1 1 calc R . .
C34 C 0.3873(2) 0.2067(2) 0.5490(2) 0.0561(18) Uani 1 1 d U . .
H34A H 0.3852 0.1830 0.5635 0.084 Uiso 1 1 calc R . .
H34B H 0.3743 0.2217 0.5611 0.084 Uiso 1 1 calc R . .
H34C H 0.4182 0.2275 0.5442 0.084 Uiso 1 1 calc R . .
C35 C 0.3582(2) 0.2287(2) 0.4809(2) 0.0590(18) Uani 1 1 d U . .
C36 C 0.4054(3) 0.2637(3) 0.4713(3) 0.095(3) Uani 1 1 d U . .
H36A H 0.4047 0.2855 0.4561 0.143 Uiso 1 1 calc R . .
H36B H 0.4197 0.2497 0.4594 0.143 Uiso 1 1 calc R . .
H36C H 0.4217 0.2780 0.4922 0.143 Uiso 1 1 calc R . .
C37 C 0.3389(3) 0.2519(3) 0.5018(3) 0.095(3) Uani 1 1 d U . .
H37A H 0.3467 0.2799 0.4908 0.142 Uiso 1 1 calc R . .
H37B H 0.3507 0.2572 0.5252 0.142 Uiso 1 1 calc R . .
H37C H 0.3070 0.2336 0.5026 0.142 Uiso 1 1 calc R . .
C38 C 0.2067(3) 0.1545(3) 0.7091(2) 0.084(3) Uani 1 1 d U A .
H38A H 0.2055 0.1531 0.6839 0.126 Uiso 1 1 calc R . .
H38B H 0.1929 0.1248 0.7185 0.126 Uiso 1 1 calc R . .
H38C H 0.2372 0.1709 0.7167 0.126 Uiso 1 1 calc R . .
C39 C 0.1174(3) 0.1516(4) 0.7117(2) 0.095(3) Uani 1 1 d U A .
H39A H 0.1150 0.1447 0.6871 0.142 Uiso 1 1 calc R . .
H39B H 0.1045 0.1700 0.7163 0.142 Uiso 1 1 calc R . .
H39C H 0.1018 0.1245 0.7250 0.142 Uiso 1 1 calc R . .
C42 C 0.3333(4) 0.2119(3) 0.4468(3) 0.114(4) Uani 1 1 d U . .
H42A H 0.3333 0.2361 0.4345 0.171 Uiso 1 1 calc R . .
H42B H 0.3031 0.1891 0.4516 0.171 Uiso 1 1 calc R . .
H42C H 0.3475 0.1997 0.4326 0.171 Uiso 1 1 calc R . .
C43 C 0.1788(3) 0.1850(4) 0.7739(2) 0.082(2) Uani 1 1 d U A .
C44 C 0.2268(3) 0.2182(4) 0.7850(3) 0.109(4) Uani 1 1 d U . .
H44A H 0.2286 0.2200 0.8102 0.163 Uiso 1 1 calc R A .
H44B H 0.2354 0.2471 0.7755 0.163 Uiso 1 1 calc R . .
H44C H 0.2465 0.2083 0.7763 0.163 Uiso 1 1 calc R . .
C45 C 0.1492(4) 0.2036(5) 0.7864(2) 0.118(4) Uani 1 1 d U . .
H45A H 0.1547 0.2112 0.8109 0.177 Uiso 1 1 calc R A .
H45B H 0.1185 0.1816 0.7831 0.177 Uiso 1 1 calc R . .
H45C H 0.1561 0.2298 0.7731 0.177 Uiso 1 1 calc R . .
C46 C 0.1634(4) 0.1413(4) 0.7901(3) 0.121(4) Uani 1 1 d U . .
H46A H 0.1650 0.1444 0.8152 0.182 Uiso 1 1 calc R A .
H46B H 0.1819 0.1296 0.7824 0.182 Uiso 1 1 calc R . .
H46C H 0.1331 0.1214 0.7832 0.182 Uiso 1 1 calc R . .
Fe2 Fe 0.20617(17) 0.31914(16) 0.68143(15) 0.0668(10) Uani 0.745(16) 1 d PU A 1
C53 C 0.2589(3) 0.3445(3) 0.6458(3) 0.064(2) Uani 0.745(16) 1 d PGU A 1
C54 C 0.2179(4) 0.3252(3) 0.6286(3) 0.071(3) Uani 0.745(16) 1 d PGU A 1
H54 H 0.2074 0.3017 0.6126 0.085 Uiso 0.745(16) 1 calc PR A 1
C55 C 0.1955(4) 0.3471(4) 0.6394(3) 0.094(3) Uani 0.745(16) 1 d PGU A 1
H55 H 0.1674 0.3408 0.6320 0.112 Uiso 0.745(16) 1 calc PR A 1
C56 C 0.2226(4) 0.3799(3) 0.6634(3) 0.095(3) Uani 0.745(16) 1 d PGU A 1
H56 H 0.2157 0.3995 0.6748 0.114 Uiso 0.745(16) 1 calc PR A 1
C57 C 0.2618(4) 0.3783(3) 0.6673(3) 0.079(3) Uani 0.745(16) 1 d PGU A 1
H57 H 0.2857 0.3967 0.6818 0.095 Uiso 0.745(16) 1 calc PR A 1
C50 C 0.1896(4) 0.2627(4) 0.7110(3) 0.065(2) Uani 0.745(16) 1 d PGU A 1
C51 C 0.1516(3) 0.2602(3) 0.6964(3) 0.077(3) Uani 0.745(16) 1 d PGU A 1
H51 H 0.1314 0.2379 0.6816 0.092 Uiso 0.745(16) 1 calc PR A 1
C60 C 0.1490(3) 0.2970(4) 0.7080(4) 0.088(3) Uani 0.745(16) 1 d PGU A 1
H60 H 0.1268 0.3036 0.7022 0.105 Uiso 0.745(16) 1 calc PR A 1
C52 C 0.1855(4) 0.3222(4) 0.7297(3) 0.091(3) Uani 0.745(16) 1 d PGU A 1
H52 H 0.1919 0.3486 0.7411 0.110 Uiso 0.745(16) 1 calc PR A 1
C41 C 0.2105(4) 0.3010(5) 0.7316(3) 0.074(3) Uani 0.745(16) 1 d PGU A 1
H41 H 0.2367 0.3107 0.7444 0.089 Uiso 0.745(16) 1 calc PR A 1
Si4 Si 0.3434(2) 0.3693(2) 0.6272(2) 0.0701(18) Uani 0.745(16) 1 d PDU A 1
N4 N 0.2917(4) 0.3328(4) 0.6412(4) 0.056(2) Uani 0.745(16) 1 d PU A 1
C40 C 0.3743(5) 0.3401(6) 0.6211(5) 0.067(3) Uani 0.745(16) 1 d PDU A 1
H40A H 0.3689 0.3205 0.6406 0.100 Uiso 0.745(16) 1 calc PR A 1
H40B H 0.4056 0.3614 0.6197 0.100 Uiso 0.745(16) 1 calc PR A 1
H40C H 0.3648 0.3230 0.5998 0.100 Uiso 0.745(16) 1 calc PR A 1
C47 C 0.3740(7) 0.4155(5) 0.6584(5) 0.095(7) Uani 0.745(16) 1 d PDU A 1
H47A H 0.3730 0.4036 0.6814 0.143 Uiso 0.745(16) 1 calc PR A 1
H47B H 0.3605 0.4338 0.6591 0.143 Uiso 0.745(16) 1 calc PR A 1
H47C H 0.4045 0.4330 0.6509 0.143 Uiso 0.745(16) 1 calc PR A 1
C48 C 0.3411(4) 0.3948(4) 0.5851(3) 0.092(4) Uani 0.745(16) 1 d PDU A 1
C58 C 0.3891(4) 0.4263(5) 0.5717(5) 0.120(7) Uani 0.745(16) 1 d PDU A 1
H58A H 0.3880 0.4343 0.5477 0.181 Uiso 0.745(16) 1 calc PR A 1
H58B H 0.4061 0.4114 0.5732 0.181 Uiso 0.745(16) 1 calc PR A 1
H58C H 0.4029 0.4528 0.5859 0.181 Uiso 0.745(16) 1 calc PR A 1
C59 C 0.3167(5) 0.4209(5) 0.5886(4) 0.108(6) Uani 0.745(16) 1 d PDU A 1
H59A H 0.3152 0.4326 0.5661 0.163 Uiso 0.745(16) 1 calc PR A 1
H59B H 0.3324 0.4451 0.6048 0.163 Uiso 0.745(16) 1 calc PR A 1
H59C H 0.2870 0.4016 0.5972 0.163 Uiso 0.745(16) 1 calc PR A 1
C49 C 0.3163(5) 0.3578(5) 0.5573(4) 0.087(4) Uani 0.745(16) 1 d PDU A 1
H49A H 0.3124 0.3708 0.5362 0.130 Uiso 0.745(16) 1 calc PR A 1
H49B H 0.2876 0.3361 0.5663 0.130 Uiso 0.745(16) 1 calc PR A 1
H49C H 0.3335 0.3437 0.5521 0.130 Uiso 0.745(16) 1 calc PR A 1
Fe2A Fe 0.2185(6) 0.3266(4) 0.6700(5) 0.076(2) Uani 0.255(16) 1 d PU A 2
C53A C 0.2724(10) 0.3455(10) 0.6383(9) 0.063(4) Uani 0.255(16) 1 d PGU A 2
C54A C 0.2336(11) 0.3320(10) 0.6189(8) 0.073(4) Uani 0.255(16) 1 d PGU A 2
H54A H 0.2213 0.3086 0.6028 0.087 Uiso 0.255(16) 1 calc PR A 2
C55A C 0.2166(10) 0.3596(11) 0.6278(9) 0.081(5) Uani 0.255(16) 1 d PGU A 2
H55A H 0.1909 0.3579 0.6186 0.098 Uiso 0.255(16) 1 calc PR A 2
C56A C 0.2449(11) 0.3901(9) 0.6527(9) 0.082(5) Uani 0.255(16) 1 d PGU A 2
H56A H 0.2413 0.4125 0.6631 0.098 Uiso 0.255(16) 1 calc PR A 2
C57A C 0.2793(10) 0.3814(9) 0.6592(9) 0.073(5) Uani 0.255(16) 1 d PGU A 2
H57A H 0.3028 0.3969 0.6748 0.088 Uiso 0.255(16) 1 calc PR A 2
C50A C 0.1931(13) 0.2695(12) 0.7025(10) 0.069(4) Uani 0.255(16) 1 d PGU A 2
C51A C 0.1620(11) 0.2720(10) 0.6809(9) 0.078(4) Uani 0.255(16) 1 d PGU A 2
H51A H 0.1447 0.2515 0.6637 0.093 Uiso 0.255(16) 1 calc PR A 2
C60A C 0.1612(12) 0.3107(11) 0.6896(10) 0.085(5) Uani 0.255(16) 1 d PGU A 2
H60A H 0.1434 0.3205 0.6792 0.102 Uiso 0.255(16) 1 calc PR A 2
C52A C 0.1919(13) 0.3320(11) 0.7165(9) 0.087(5) Uani 0.255(16) 1 d PGU A 2
H52A H 0.1981 0.3587 0.7272 0.104 Uiso 0.255(16) 1 calc PR A 2
C41A C 0.2116(12) 0.3066(15) 0.7245(9) 0.075(4) Uani 0.255(16) 1 d PGU A 2
H41A H 0.2333 0.3132 0.7415 0.090 Uiso 0.255(16) 1 calc PR A 2
Si4A Si 0.3522(7) 0.3611(8) 0.6164(6) 0.081(5) Uani 0.255(16) 1 d PDU A 2
N4A N 0.2995(13) 0.3275(13) 0.6342(12) 0.053(5) Uani 0.255(16) 1 d PU A 2
C40A C 0.3812(18) 0.3292(19) 0.6167(19) 0.088(13) Uani 0.255(16) 1 d PDU A 2
H40D H 0.3767 0.3145 0.6390 0.133 Uiso 0.255(16) 1 calc PR A 2
H40E H 0.4126 0.3490 0.6131 0.133 Uiso 0.255(16) 1 calc PR A 2
H40F H 0.3697 0.3073 0.5983 0.133 Uiso 0.255(16) 1 calc PR A 2
C47A C 0.3828(19) 0.4111(15) 0.6435(13) 0.091(14) Uani 0.255(16) 1 d PDU A 2
H47D H 0.3769 0.4031 0.6679 0.137 Uiso 0.255(16) 1 calc PR A 2
H47E H 0.3735 0.4322 0.6377 0.137 Uiso 0.255(16) 1 calc PR A 2
H47F H 0.4142 0.4242 0.6391 0.137 Uiso 0.255(16) 1 calc PR A 2
C48A C 0.3431(12) 0.3782(11) 0.5732(7) 0.101(10) Uani 0.255(16) 1 d PDU A 2
C58A C 0.3883(11) 0.3983(14) 0.5544(11) 0.100(12) Uani 0.255(16) 1 d PDU A 2
H58D H 0.3912 0.4209 0.5383 0.150 Uiso 0.255(16) 1 calc PR A 2
H58E H 0.3901 0.3752 0.5418 0.150 Uiso 0.255(16) 1 calc PR A 2
H58F H 0.4118 0.4112 0.5715 0.150 Uiso 0.255(16) 1 calc PR A 2
C59A C 0.3264(14) 0.4116(12) 0.5740(12) 0.092(11) Uani 0.255(16) 1 d PDU A 2
H59D H 0.3275 0.4228 0.5507 0.138 Uiso 0.255(16) 1 calc PR A 2
H59E H 0.3449 0.4359 0.5893 0.138 Uiso 0.255(16) 1 calc PR A 2
H59F H 0.2962 0.3970 0.5824 0.138 Uiso 0.255(16) 1 calc PR A 2
C49A C 0.3086(14) 0.3353(11) 0.5546(12) 0.105(15) Uani 0.255(16) 1 d PDU A 2
H49D H 0.2975 0.3427 0.5341 0.157 Uiso 0.255(16) 1 calc PR A 2
H49E H 0.2844 0.3178 0.5703 0.157 Uiso 0.255(16) 1 calc PR A 2
H49F H 0.3225 0.3184 0.5477 0.157 Uiso 0.255(16) 1 calc PR A 2

loop_
_atom_site_aniso_label
_atom_site_aniso_U_11
_atom_site_aniso_U_22
_atom_site_aniso_U_33
_atom_site_aniso_U_23
_atom_site_aniso_U_13
_atom_site_aniso_U_12
U1 0.04341(15) 0.03531(14) 0.03969(15) -0.00282(10) -0.00605(11) 0.01668(12)
U2 0.05004(17) 0.04018(16) 0.05900(18) -0.00759(12) -0.01502(13) 0.02313(13)
Fe1 0.0472(5) 0.0365(5) 0.0395(5) -0.0022(4) -0.0072(4) 0.0182(4)
Si1 0.0516(12) 0.0418(11) 0.0446(11) 0.0022(9) -0.0023(9) 0.0129(9)
Si2 0.0431(11) 0.0459(11) 0.0524(12) -0.0030(9) -0.0014(9) 0.0165(9)
Si3 0.0592(14) 0.0830(17) 0.0700(15) -0.0028(13) 0.0068(12) 0.0322(13)
N1 0.040(3) 0.039(3) 0.042(3) -0.003(2) -0.003(2) 0.012(2)
N2 0.048(3) 0.034(3) 0.041(3) -0.003(2) -0.005(2) 0.016(2)
N3 0.057(3) 0.072(3) 0.064(4) -0.017(3) -0.008(3) 0.040(3)
N5 0.045(3) 0.039(3) 0.040(3) 0.005(2) -0.003(2) 0.019(2)
N6 0.036(3) 0.043(3) 0.053(3) -0.003(2) -0.005(2) 0.020(2)
N7 0.048(3) 0.046(3) 0.049(3) 0.000(2) -0.006(3) 0.026(3)
N8 0.062(3) 0.042(3) 0.053(3) 0.000(3) -0.012(3) 0.029(3)
C1 0.042(3) 0.046(3) 0.032(3) -0.001(3) -0.006(3) 0.021(3)
C2 0.040(3) 0.036(3) 0.049(4) 0.000(3) -0.005(3) 0.015(3)
C3 0.050(3) 0.034(3) 0.046(4) 0.004(3) -0.007(3) 0.020(3)
C4 0.041(3) 0.059(4) 0.052(4) 0.003(3) 0.001(3) 0.025(3)
C5 0.042(4) 0.061(5) 0.076(5) 0.016(4) 0.002(4) 0.027(3)
C6 0.041(4) 0.051(4) 0.067(5) 0.011(3) -0.003(3) 0.009(3)
C7 0.050(4) 0.031(3) 0.049(4) 0.003(3) -0.008(3) 0.012(3)
C8 0.041(3) 0.036(3) 0.038(3) 0.003(3) -0.007(3) 0.018(3)
C9 0.069(5) 0.050(4) 0.046(4) -0.009(3) -0.012(3) 0.038(4)
C10 0.046(4) 0.038(4) 0.053(4) -0.004(3) -0.017(3) 0.016(3)
C11 0.053(4) 0.048(4) 0.054(4) -0.015(3) -0.019(3) 0.029(3)
C12 0.060(5) 0.067(5) 0.063(5) -0.030(4) -0.026(4) 0.036(4)
C13 0.066(5) 0.047(4) 0.049(4) -0.010(3) -0.004(4) 0.031(4)
C14 0.049(4) 0.037(4) 0.052(4) -0.006(3) -0.014(3) 0.017(3)
C15 0.051(4) 0.043(4) 0.070(5) -0.012(3) -0.024(4) 0.019(3)
C16 0.065(5) 0.043(4) 0.083(5) -0.034(4) -0.029(4) 0.023(4)
C17 0.050(4) 0.034(3) 0.044(3) -0.002(2) -0.006(3) 0.013(3)
C18 0.043(3) 0.037(3) 0.044(3) -0.002(2) -0.008(2) 0.014(3)
C19 0.049(3) 0.043(3) 0.051(4) -0.005(3) -0.008(3) 0.014(2)
C20 0.061(4) 0.038(3) 0.044(3) -0.005(3) -0.009(3) 0.020(3)
C21 0.070(4) 0.036(3) 0.044(3) -0.005(2) -0.011(3) 0.026(3)
C22 0.048(3) 0.037(3) 0.037(3) -0.001(2) -0.002(3) 0.015(2)
C23 0.053(4) 0.038(3) 0.046(3) 0.003(2) -0.002(3) 0.024(3)
C24 0.049(4) 0.052(4) 0.047(3) 0.003(3) -0.008(3) 0.019(3)
C25 0.056(4) 0.043(4) 0.041(3) -0.007(2) -0.007(3) 0.015(3)
C26 0.053(3) 0.044(4) 0.041(3) -0.005(3) -0.004(2) 0.023(3)
C27 0.096(6) 0.046(4) 0.053(4) -0.003(3) 0.002(4) 0.016(4)
C28 0.050(4) 0.064(5) 0.079(6) 0.005(4) 0.013(4) 0.022(4)
C29 0.053(4) 0.045(4) 0.050(4) 0.001(3) -0.008(3) 0.012(3)
C30 0.063(4) 0.053(5) 0.062(5) 0.003(4) -0.013(4) 0.024(4)
C31 0.084(6) 0.059(5) 0.048(4) 0.002(3) -0.005(4) 0.032(5)
C32 0.062(5) 0.037(4) 0.066(5) -0.004(3) -0.011(4) 0.016(3)
C33 0.059(5) 0.057(5) 0.074(5) -0.006(4) 0.001(4) 0.022(4)
C34 0.038(4) 0.050(4) 0.073(5) -0.007(4) -0.015(3) 0.017(3)
C35 0.046(4) 0.049(4) 0.063(4) 0.011(3) 0.001(3) 0.010(3)
C36 0.053(5) 0.091(7) 0.106(8) 0.033(6) 0.011(5) 0.010(4)
C37 0.093(7) 0.088(7) 0.127(8) 0.037(6) 0.025(6) 0.063(6)
C38 0.097(7) 0.071(6) 0.083(6) 0.018(5) 0.023(5) 0.042(5)
C39 0.064(5) 0.110(8) 0.080(6) -0.009(6) 0.007(4) 0.021(5)
C42 0.131(9) 0.056(6) 0.092(6) 0.021(5) -0.045(6) 0.000(5)
C43 0.061(5) 0.112(7) 0.071(5) -0.004(4) 0.006(4) 0.041(5)
C44 0.073(6) 0.146(9) 0.095(7) -0.019(7) -0.017(5) 0.046(6)
C45 0.101(7) 0.217(13) 0.067(6) -0.019(7) 0.003(6) 0.103(9)
C46 0.103(8) 0.144(8) 0.095(7) 0.034(7) 0.037(7) 0.045(7)
Fe2 0.071(2) 0.0669(17) 0.080(2) -0.0331(15) -0.0270(15) 0.0474(16)
C53 0.075(5) 0.046(5) 0.081(6) -0.009(4) -0.021(4) 0.039(5)
C54 0.074(7) 0.072(7) 0.081(4) -0.013(4) -0.028(5) 0.046(6)
C55 0.099(9) 0.099(9) 0.114(8) -0.013(5) -0.041(6) 0.073(8)
C56 0.112(9) 0.080(6) 0.129(9) -0.022(4) -0.033(7) 0.075(6)
C57 0.086(6) 0.056(5) 0.110(8) -0.025(4) -0.030(5) 0.047(4)
C50 0.065(6) 0.081(5) 0.060(7) -0.020(3) -0.014(4) 0.044(5)
C51 0.062(5) 0.088(5) 0.093(9) -0.024(5) -0.011(4) 0.047(4)
C60 0.080(5) 0.110(8) 0.102(9) -0.039(6) -0.020(4) 0.069(6)
C52 0.088(7) 0.113(8) 0.095(6) -0.048(6) -0.018(5) 0.065(6)
C41 0.078(6) 0.083(7) 0.075(5) -0.032(4) -0.015(5) 0.052(6)
Si4 0.062(3) 0.043(2) 0.089(4) 0.007(2) -0.032(2) 0.0148(18)
N4 0.061(5) 0.047(4) 0.069(7) -0.010(4) -0.027(4) 0.034(3)
C40 0.042(7) 0.060(8) 0.081(9) 0.015(7) -0.018(6) 0.014(6)
C47 0.087(13) 0.051(7) 0.128(14) -0.007(8) -0.059(13) 0.019(6)
C48 0.081(7) 0.065(9) 0.108(9) 0.023(6) -0.043(7) 0.020(6)
C58 0.100(8) 0.089(11) 0.136(14) 0.061(10) -0.036(8) 0.019(8)
C59 0.145(13) 0.077(10) 0.110(15) 0.007(9) -0.045(11) 0.062(9)
C49 0.090(10) 0.073(9) 0.087(8) 0.019(8) -0.023(8) 0.033(8)
Fe2A 0.082(5) 0.073(4) 0.090(6) -0.030(4) -0.031(4) 0.052(4)
C53A 0.075(9) 0.045(6) 0.084(11) -0.016(6) -0.035(6) 0.040(7)
C54A 0.087(12) 0.073(11) 0.086(8) -0.017(7) -0.037(7) 0.061(10)
C55A 0.085(13) 0.078(11) 0.108(10) -0.021(7) -0.034(9) 0.061(10)
C56A 0.089(14) 0.075(7) 0.114(14) -0.027(6) -0.036(11) 0.065(8)
C57A 0.084(9) 0.059(6) 0.104(13) -0.023(7) -0.035(8) 0.056(6)
C50A 0.067(8) 0.084(7) 0.073(10) -0.027(5) -0.020(6) 0.051(7)
C51A 0.070(7) 0.089(8) 0.092(13) -0.026(7) -0.029(7) 0.054(6)
C60A 0.082(8) 0.093(11) 0.106(13) -0.028(10) -0.032(7) 0.063(8)
C52A 0.090(11) 0.097(10) 0.101(10) -0.036(8) -0.029(8) 0.067(8)
C41A 0.075(12) 0.084(9) 0.086(7) -0.034(7) -0.026(7) 0.055(9)
Si4A 0.072(7) 0.067(10) 0.085(10) 0.020(7) -0.015(6) 0.020(6)
N4A 0.072(9) 0.039(7) 0.060(14) -0.003(7) -0.025(7) 0.036(6)
C40A 0.042(18) 0.08(3) 0.12(3) 0.02(2) -0.01(2) 0.012(17)
C47A 0.06(2) 0.09(2) 0.10(2) 0.002(18) -0.01(2) 0.013(13)
C48A 0.115(19) 0.064(18) 0.087(15) 0.024(13) -0.021(12) 0.017(14)
C58A 0.117(19) 0.08(3) 0.08(2) 0.03(2) -0.025(15) 0.028(19)
C59A 0.10(2) 0.07(2) 0.07(3) 0.023(17) -0.029(19) 0.015(17)
C49A 0.14(3) 0.07(2) 0.065(19) 0.021(19) -0.023(18) 0.02(2)

loop_
_atom_type_symbol
_atom_type_description
_atom_type_scat_dispersion_real
_atom_type_scat_dispersion_imag
_atom_type_scat_source
C C 0.0033 0.0016 'International Tables Vol C Tables 4.2.6.8 and 6.1.1.4'
H H 0.0000 0.0000 'International Tables Vol C Tables 4.2.6.8 and 6.1.1.4'
N N 0.0061 0.0033 'International Tables Vol C Tables 4.2.6.8 and 6.1.1.4'
Si Si 0.0817 0.0704 'International Tables Vol C Tables 4.2.6.8 and 6.1.1.4'
Fe Fe 0.3463 0.8444 'International Tables Vol C Tables 4.2.6.8 and 6.1.1.4'
U U -9.6767 9.6646 'International Tables Vol C Tables 4.2.6.8 and 6.1.1.4'

loop_
_geom_angle_atom_site_label_1
_geom_angle_atom_site_label_2
_geom_angle_atom_site_label_3
_geom_angle
_geom_angle_site_symmetry_1
_geom_angle_site_symmetry_3
_geom_angle_publ_flag
N1 U1 N2 139.76(18) . . ?
N1 U1 N5 103.62(19) . . ?
N2 U1 N5 99.92(19) . . ?
N1 U1 N7 103.3(2) . . ?
N2 U1 N7 97.9(2) . . ?
N5 U1 N7 111.08(19) . . ?
N1 U1 Fe1 69.53(13) . . ?
N2 U1 Fe1 70.79(13) . . ?
N5 U1 Fe1 117.08(13) . . ?
N7 U1 Fe1 131.68(14) . . ?
N3 U2 N6 106.0(2) . . ?
N3 U2 N8 108.5(2) . . ?
N6 U2 N8 98.46(19) . . ?
N3 U2 N4 134.2(3) . . ?
N6 U2 N4 102.0(4) . . ?
N8 U2 N4 102.2(4) . . ?
N3 U2 N4A 146.3(9) . . ?
N6 U2 N4A 93.8(11) . . ?
N8 U2 N4A 94.9(10) . . ?
N4 U2 N4A 12.1(9) . . ?
N3 U2 C50A 33.7(7) . . ?
N6 U2 C50A 117.3(9) . . ?
N8 U2 C50A 131.7(8) . . ?
N4 U2 C50A 100.9(7) . . ?
N4A U2 C50A 112.7(10) . . ?
N3 U2 C53A 117.4(6) . . ?
N6 U2 C53A 103.4(7) . . ?
N8 U2 C53A 120.1(6) . . ?
N4 U2 C53A 18.9(6) . . ?
N4A U2 C53A 29.5(9) . . ?
C50A U2 C53A 83.7(8) . . ?
N3 U2 Fe2A 76.7(4) . . ?
N6 U2 Fe2A 115.3(3) . . ?
N8 U2 Fe2A 143.3(3) . . ?
N4 U2 Fe2A 58.7(4) . . ?
N4A U2 Fe2A 70.1(8) . . ?
C50A U2 Fe2A 43.0(7) . . ?
C53A U2 Fe2A 40.8(6) . . ?
N3 U2 Fe2 66.7(2) . . ?
N6 U2 Fe2 118.24(15) . . ?
N8 U2 Fe2 143.11(16) . . ?
N4 U2 Fe2 68.3(3) . . ?
N4A U2 Fe2 80.0(8) . . ?
C50A U2 Fe2 33.0(7) . . ?
C53A U2 Fe2 50.7(6) . . ?
Fe2A U2 Fe2 10.1(3) . . ?
C24 Fe1 C25 40.2(3) . . ?
C24 Fe1 C20 117.3(3) . . ?
C25 Fe1 C20 97.0(3) . . ?
C24 Fe1 C19 98.7(3) . . ?
C25 Fe1 C19 105.9(3) . . ?
C20 Fe1 C19 40.2(3) . . ?
C24 Fe1 C18 115.0(3) . . ?
C25 Fe1 C18 142.4(3) . . ?
C20 Fe1 C18 67.9(3) . . ?
C19 Fe1 C18 40.6(3) . . ?
C24 Fe1 C21 156.9(3) . . ?
C25 Fe1 C21 123.2(3) . . ?
C20 Fe1 C21 40.5(3) . . ?
C19 Fe1 C21 67.7(3) . . ?
C18 Fe1 C21 67.5(3) . . ?
C24 Fe1 C23 39.4(3) . . ?
C25 Fe1 C23 67.7(3) . . ?
C20 Fe1 C23 156.0(3) . . ?
C19 Fe1 C23 123.9(3) . . ?
C18 Fe1 C23 112.5(3) . . ?
C21 Fe1 C23 163.3(3) . . ?
C24 Fe1 C26 67.7(3) . . ?
C25 Fe1 C26 40.7(3) . . ?
C20 Fe1 C26 112.7(3) . . ?
C19 Fe1 C26 141.8(3) . . ?
C18 Fe1 C26 176.8(3) . . ?
C21 Fe1 C26 110.8(3) . . ?
C23 Fe1 C26 68.3(3) . . ?
C24 Fe1 C17 153.6(3) . . ?
C25 Fe1 C17 162.7(3) . . ?
C20 Fe1 C17 67.5(3) . . ?
C19 Fe1 C17 67.7(3) . . ?
C18 Fe1 C17 40.3(3) . . ?
C21 Fe1 C17 39.7(3) . . ?
C23 Fe1 C17 129.4(3) . . ?
C26 Fe1 C17 136.7(3) . . ?
C24 Fe1 C22 66.4(3) . . ?
C25 Fe1 C22 67.2(3) . . ?
C20 Fe1 C22 151.5(3) . . ?
C19 Fe1 C22 163.9(3) . . ?
C18 Fe1 C22 138.7(3) . . ?
C21 Fe1 C22 128.4(3) . . ?
C23 Fe1 C22 40.3(3) . . ?
C26 Fe1 C22 40.0(2) . . ?
C17 Fe1 C22 123.0(2) . . ?
C24 Fe1 U1 118.9(2) . . ?
C25 Fe1 U1 126.96(19) . . ?
C20 Fe1 U1 123.85(19) . . ?
C19 Fe1 U1 127.1(2) . . ?
C18 Fe1 U1 88.00(18) . . ?
C21 Fe1 U1 83.71(18) . . ?
C23 Fe1 U1 79.65(18) . . ?
C26 Fe1 U1 89.14(18) . . ?
C17 Fe1 U1 62.20(17) . . ?
C22 Fe1 U1 60.95(17) . . ?
N1 Si1 C27 104.8(3) . . ?
N1 Si1 C29 112.0(3) . . ?
C27 Si1 C29 109.4(4) . . ?
N1 Si1 C28 112.1(3) . . ?
C27 Si1 C28 111.7(4) . . ?
C29 Si1 C28 106.9(4) . . ?
N2 Si2 C33 110.4(3) . . ?
N2 Si2 C34 108.2(3) . . ?
C33 Si2 C34 108.6(4) . . ?
N2 Si2 C35 111.6(3) . . ?
C33 Si2 C35 108.5(4) . . ?
C34 Si2 C35 109.5(3) . . ?
N3 Si3 C38 104.3(4) . . ?
N3 Si3 C39 109.7(4) . . ?
C38 Si3 C39 112.2(5) . . ?
N3 Si3 C43 113.5(4) . . ?
C38 Si3 C43 110.6(5) . . ?
C39 Si3 C43 106.7(4) . . ?
C17 N1 Si1 127.4(4) . . ?
C17 N1 U1 101.2(4) . . ?
Si1 N1 U1 131.2(3) . . ?
C22 N2 Si2 121.9(4) . . ?
C22 N2 U1 97.6(4) . . ?
Si2 N2 U1 139.0(3) . . ?
C50 N3 Si3 119.2(7) . . ?
C50A N3 Si3 131.9(16) . . ?
C50 N3 U2 105.5(6) . . ?
C50A N3 U2 92.1(16) . . ?
Si3 N3 U2 135.2(3) . . ?
C1 N5 C8 111.3(5) . . ?
C1 N5 U1 113.4(4) . . ?
C8 N5 U1 135.2(4) . . ?
C2 N6 C3 112.2(5) . . ?
C2 N6 U2 111.0(4) . . ?
C3 N6 U2 134.6(4) . . ?
C9 N7 C10 115.4(5) . . ?
C9 N7 U1 126.9(4) . . ?
C10 N7 U1 110.7(4) . . ?
C14 N8 C13 114.8(5) . . ?
C14 N8 U2 105.8(4) . . ?
C13 N8 U2 127.4(4) . . ?
C2 C1 N5 125.2(6) . . ?
C2 C1 H1A 117.4 . . ?
N5 C1 H1A 117.4 . . ?
C1 C2 N6 123.5(6) . . ?
C1 C2 H2A 118.3 . . ?
N6 C2 H2A 118.3 . . ?
C4 C3 C8 120.7(6) . . ?
C4 C3 N6 118.4(6) . . ?
C8 C3 N6 120.9(6) . . ?
C5 C4 C3 119.6(7) . . ?
C5 C4 H4A 120.2 . . ?
C3 C4 H4A 120.2 . . ?
C6 C5 C4 120.9(7) . . ?
C6 C5 H5A 119.5 . . ?
C4 C5 H5A 119.5 . . ?
C5 C6 C7 120.0(7) . . ?
C5 C6 H6A 120.0 . . ?
C7 C6 H6A 120.0 . . ?
C8 C7 C6 121.5(7) . . ?
C8 C7 H7A 119.2 . . ?
C6 C7 H7A 119.2 . . ?
C7 C8 C3 117.2(6) . . ?
C7 C8 N5 120.1(6) . . ?
C3 C8 N5 122.7(6) . . ?
C13 C9 N7 123.7(6) 13_556 . ?
C13 C9 H9A 118.2 13_556 . ?
N7 C9 H9A 118.2 . . ?
C11 C10 C14 118.4(6) . 13_556 ?
C11 C10 N7 120.4(6) . . ?
C14 C10 N7 121.2(6) 13_556 . ?
C12 C11 C10 121.2(7) . . ?
C12 C11 H11A 119.4 . . ?
C10 C11 H11A 119.4 . . ?
C11 C12 C16 120.3(7) . 13_556 ?
C11 C12 H12A 119.9 . . ?
C16 C12 H12A 119.9 13_556 . ?
C9 C13 N8 122.8(6) 13_556 . ?
C9 C13 H13A 118.6 13_556 . ?
N8 C13 H13A 118.6 . . ?
C15 C14 C10 120.3(7) . 13_556 ?
C15 C14 N8 118.4(6) . . ?
C10 C14 N8 121.3(6) 13_556 . ?
C14 C15 C16 120.2(7) . . ?
C14 C15 H15A 119.9 . . ?
C16 C15 H15A 119.9 . . ?
C12 C16 C15 119.0(7) 13_556 . ?
C12 C16 H16A 120.5 13_556 . ?
C15 C16 H16A 120.5 . . ?
N1 C17 C21 127.8(6) . . ?
N1 C17 C18 125.8(6) . . ?
C21 C17 C18 106.3(6) . . ?
N1 C17 Fe1 126.8(4) . . ?
C21 C17 Fe1 67.9(4) . . ?
C18 C17 Fe1 67.6(4) . . ?
C19 C18 C17 108.5(6) . . ?
C19 C18 Fe1 69.5(4) . . ?
C17 C18 Fe1 72.1(4) . . ?
C19 C18 H18A 125.7 . . ?
C17 C18 H18A 125.7 . . ?
Fe1 C18 H18A 125.7 . . ?
C20 C19 C18 107.8(6) . . ?
C20 C19 Fe1 69.5(4) . . ?
C18 C19 Fe1 69.9(4) . . ?
C20 C19 H19A 126.1 . . ?
C18 C19 H19A 126.1 . . ?
Fe1 C19 H19A 126.1 . . ?
C19 C20 C21 108.1(6) . . ?
C19 C20 Fe1 70.2(4) . . ?
C21 C20 Fe1 70.4(4) . . ?
C19 C20 H20A 125.9 . . ?
C21 C20 H20A 125.9 . . ?
Fe1 C20 H20A 125.9 . . ?
C17 C21 C20 109.2(6) . . ?
C17 C21 Fe1 72.4(4) . . ?
C20 C21 Fe1 69.1(4) . . ?
C17 C21 H21A 125.4 . . ?
C20 C21 H21A 125.4 . . ?
Fe1 C21 H21A 125.4 . . ?
N2 C22 C26 125.5(6) . . ?
N2 C22 C23 127.8(6) . . ?
C26 C22 C23 106.8(6) . . ?
N2 C22 Fe1 129.2(4) . . ?
C26 C22 Fe1 67.4(4) . . ?
C23 C22 Fe1 67.2(4) . . ?
C24 C23 C22 107.4(6) . . ?
C24 C23 Fe1 68.9(4) . . ?
C22 C23 Fe1 72.5(4) . . ?
C24 C23 H23A 126.2 . . ?
C22 C23 H23A 126.2 . . ?
Fe1 C23 H23A 126.2 . . ?
C23 C24 C25 110.5(6) . . ?
C23 C24 Fe1 71.6(4) . . ?
C25 C24 Fe1 70.0(4) . . ?
C23 C24 H24A 124.7 . . ?
C25 C24 H24A 124.7 . . ?
Fe1 C24 H24A 124.7 . . ?
C24 C25 C26 107.8(6) . . ?
C24 C25 Fe1 69.8(4) . . ?
C26 C25 Fe1 70.9(4) . . ?
C24 C25 H25A 126.1 . . ?
C26 C25 H25A 126.1 . . ?
Fe1 C25 H25A 126.1 . . ?
C25 C26 C22 107.3(6) . . ?
C25 C26 Fe1 68.4(4) . . ?
C22 C26 Fe1 72.6(4) . . ?
C25 C26 H26A 126.3 . . ?
C22 C26 H26A 126.3 . . ?
Fe1 C26 H26A 126.3 . . ?
Si1 C27 H27A 109.5 . . ?
Si1 C27 H27B 109.5 . . ?
H27A C27 H27B 109.5 . . ?
Si1 C27 H27C 109.5 . . ?
H27A C27 H27C 109.5 . . ?
H27B C27 H27C 109.5 . . ?
Si1 C28 H28A 109.5 . . ?
Si1 C28 H28B 109.5 . . ?
H28A C28 H28B 109.5 . . ?
Si1 C28 H28C 109.5 . . ?
H28A C28 H28C 109.5 . . ?
H28B C28 H28C 109.5 . . ?
C30 C29 C31 109.2(6) . . ?
C30 C29 C32 109.1(6) . . ?
C31 C29 C32 108.3(6) . . ?
C30 C29 Si1 110.1(5) . . ?
C31 C29 Si1 110.2(5) . . ?
C32 C29 Si1 109.9(5) . . ?
C29 C30 H30A 109.5 . . ?
C29 C30 H30B 109.5 . . ?
H30A C30 H30B 109.5 . . ?
C29 C30 H30C 109.5 . . ?
H30A C30 H30C 109.5 . . ?
H30B C30 H30C 109.5 . . ?
C29 C31 H31A 109.5 . . ?
C29 C31 H31B 109.5 . . ?
H31A C31 H31B 109.5 . . ?
C29 C31 H31C 109.5 . . ?
H31A C31 H31C 109.5 . . ?
H31B C31 H31C 109.5 . . ?
C29 C32 H32A 109.5 . . ?
C29 C32 H32B 109.5 . . ?
H32A C32 H32B 109.5 . . ?
C29 C32 H32C 109.5 . . ?
H32A C32 H32C 109.5 . . ?
H32B C32 H32C 109.5 . . ?
Si2 C33 H33A 109.5 . . ?
Si2 C33 H33B 109.5 . . ?
H33A C33 H33B 109.5 . . ?
Si2 C33 H33C 109.5 . . ?
H33A C33 H33C 109.5 . . ?
H33B C33 H33C 109.5 . . ?
Si2 C34 H34A 109.5 . . ?
Si2 C34 H34B 109.5 . . ?
H34A C34 H34B 109.5 . . ?
Si2 C34 H34C 109.5 . . ?
H34A C34 H34C 109.5 . . ?
H34B C34 H34C 109.5 . . ?
C37 C35 C42 109.9(8) . . ?
C37 C35 C36 106.9(8) . . ?
C42 C35 C36 106.4(7) . . ?
C37 C35 Si2 110.0(6) . . ?
C42 C35 Si2 112.4(6) . . ?
C36 C35 Si2 111.1(6) . . ?
C35 C36 H36A 109.5 . . ?
C35 C36 H36B 109.5 . . ?
H36A C36 H36B 109.5 . . ?
C35 C36 H36C 109.5 . . ?
H36A C36 H36C 109.5 . . ?
H36B C36 H36C 109.5 . . ?
C35 C37 H37A 109.5 . . ?
C35 C37 H37B 109.5 . . ?
H37A C37 H37B 109.5 . . ?
C35 C37 H37C 109.5 . . ?
H37A C37 H37C 109.5 . . ?
H37B C37 H37C 109.5 . . ?
Si3 C38 H38A 109.5 . . ?
Si3 C38 H38B 109.5 . . ?
H38A C38 H38B 109.5 . . ?
Si3 C38 H38C 109.5 . . ?
H38A C38 H38C 109.5 . . ?
H38B C38 H38C 109.5 . . ?
Si3 C39 H39A 109.5 . . ?
Si3 C39 H39B 109.5 . . ?
H39A C39 H39B 109.5 . . ?
Si3 C39 H39C 109.5 . . ?
H39A C39 H39C 109.5 . . ?
H39B C39 H39C 109.5 . . ?
C35 C42 H42A 109.5 . . ?
C35 C42 H42B 109.5 . . ?
H42A C42 H42B 109.5 . . ?
C35 C42 H42C 109.5 . . ?
H42A C42 H42C 109.5 . . ?
H42B C42 H42C 109.5 . . ?
C46 C43 C44 111.0(9) . . ?
C46 C43 C45 109.2(9) . . ?
C44 C43 C45 107.5(9) . . ?
C46 C43 Si3 112.0(8) . . ?
C44 C43 Si3 107.8(7) . . ?
C45 C43 Si3 109.2(7) . . ?
C43 C44 H44A 109.5 . . ?
C43 C44 H44B 109.5 . . ?
H44A C44 H44B 109.5 . . ?
C43 C44 H44C 109.5 . . ?
H44A C44 H44C 109.5 . . ?
H44B C44 H44C 109.5 . . ?
C43 C45 H45A 109.5 . . ?
C43 C45 H45B 109.5 . . ?
H45A C45 H45B 109.5 . . ?
C43 C45 H45C 109.5 . . ?
H45A C45 H45C 109.5 . . ?
H45B C45 H45C 109.5 . . ?
C43 C46 H46A 109.5 . . ?
C43 C46 H46B 109.5 . . ?
H46A C46 H46B 109.5 . . ?
C43 C46 H46C 109.5 . . ?
H46A C46 H46C 109.5 . . ?
H46B C46 H46C 109.5 . . ?
C55 Fe2 C52 123.6(4) . . ?
C55 Fe2 C60 101.7(4) . . ?
C52 Fe2 C60 40.73(19) . . ?
C55 Fe2 C56 40.69(18) . . ?
C52 Fe2 C56 100.4(4) . . ?
C60 Fe2 C56 106.4(4) . . ?
C55 Fe2 C41 163.6(5) . . ?
C52 Fe2 C41 40.33(19) . . ?
C60 Fe2 C41 67.7(2) . . ?
C56 Fe2 C41 128.1(5) . . ?
C55 Fe2 C54 40.29(18) . . ?
C52 Fe2 C54 163.9(4) . . ?
C60 Fe2 C54 130.2(4) . . ?
C56 Fe2 C54 67.5(2) . . ?
C41 Fe2 C54 155.8(4) . . ?
C55 Fe2 C51 113.8(4) . . ?
C52 Fe2 C51 67.6(2) . . ?
C60 Fe2 C51 40.13(18) . . ?
C56 Fe2 C51 140.9(4) . . ?
C41 Fe2 C51 66.8(2) . . ?
C54 Fe2 C51 114.5(4) . . ?
C55 Fe2 C57 67.4(2) . . ?
C52 Fe2 C57 111.7(4) . . ?
C60 Fe2 C57 139.9(4) . . ?
C56 Fe2 C57 39.97(18) . . ?
C41 Fe2 C57 112.0(4) . . ?
C54 Fe2 C57 66.5(2) . . ?
C51 Fe2 C57 178.8(4) . . ?
C55 Fe2 C50 149.5(5) . . ?
C52 Fe2 C50 67.2(2) . . ?
C60 Fe2 C50 67.0(2) . . ?
C56 Fe2 C50 167.0(4) . . ?
C41 Fe2 C50 39.55(18) . . ?
C54 Fe2 C50 125.4(4) . . ?
C51 Fe2 C50 39.45(17) . . ?
C57 Fe2 C50 139.5(4) . . ?
C55 Fe2 C53 67.0(2) . . ?
C52 Fe2 C53 147.2(4) . . ?
C60 Fe2 C53 168.5(4) . . ?
C56 Fe2 C53 66.8(2) . . ?
C41 Fe2 C53 123.8(4) . . ?
C54 Fe2 C53 39.40(15) . . ?
C51 Fe2 C53 141.1(4) . . ?
C57 Fe2 C53 39.23(16) . . ?
C50 Fe2 C53 121.5(3) . . ?
C55 Fe2 U2 115.6(3) . . ?
C52 Fe2 U2 120.8(4) . . ?
C60 Fe2 U2 126.6(3) . . ?
C56 Fe2 U2 126.9(3) . . ?
C41 Fe2 U2 80.7(4) . . ?
C54 Fe2 U2 75.3(3) . . ?
C51 Fe2 U2 88.5(3) . . ?
C57 Fe2 U2 91.1(3) . . ?
C50 Fe2 U2 61.3(3) . . ?
C53 Fe2 U2 60.4(2) . . ?
C57 C53 C54 108.0 . . ?
C57 C53 N4 126.2(8) . . ?
C54 C53 N4 125.7(8) . . ?
C57 C53 Fe2 69.5(4) . . ?
C54 C53 Fe2 68.7(4) . . ?
N4 C53 Fe2 128.9(8) . . ?
C55 C54 C53 108.0 . . ?
C55 C54 Fe2 68.0(3) . . ?
C53 C54 Fe2 71.9(4) . . ?
C55 C54 H54 126.0 . . ?
C53 C54 H54 126.0 . . ?
Fe2 C54 H54 125.7 . . ?
C54 C55 C56 108.0 . . ?
C54 C55 Fe2 71.7(3) . . ?
C56 C55 Fe2 70.1(4) . . ?
C54 C55 H55 126.0 . . ?
C56 C55 H55 126.0 . . ?
Fe2 C55 H55 123.8 . . ?
C55 C56 C57 108.0 . . ?
C55 C56 Fe2 69.2(4) . . ?
C57 C56 Fe2 72.1(4) . . ?
C55 C56 H56 126.0 . . ?
C57 C56 H56 126.0 . . ?
Fe2 C56 H56 124.3 . . ?
C53 C57 C56 108.0 . . ?
C53 C57 Fe2 71.2(3) . . ?
C56 C57 Fe2 67.9(3) . . ?
C53 C57 H57 126.0 . . ?
C56 C57 H57 126.0 . . ?
Fe2 C57 H57 126.4 . . ?
N3 C50 C41 126.9(9) . . ?
N3 C50 C51 125.0(9) . . ?
C41 C50 C51 108.0 . . ?
N3 C50 Fe2 125.4(7) . . ?
C41 C50 Fe2 68.9(4) . . ?
C51 C50 Fe2 69.4(4) . . ?
C60 C51 C50 108.0 . . ?
C60 C51 Fe2 68.1(4) . . ?
C50 C51 Fe2 71.1(4) . . ?
C60 C51 H51 126.0 . . ?
C50 C51 H51 126.0 . . ?
Fe2 C51 H51 126.3 . . ?
C52 C60 C51 108.0 . . ?
C52 C60 Fe2 69.4(4) . . ?
C51 C60 Fe2 71.8(4) . . ?
C52 C60 H60 126.0 . . ?
C51 C60 H60 126.0 . . ?
Fe2 C60 H60 124.5 . . ?
C60 C52 C41 108.0 . . ?
C60 C52 Fe2 69.9(4) . . ?
C41 C52 Fe2 71.5(4) . . ?
C60 C52 H52 126.0 . . ?
C41 C52 H52 126.0 . . ?
Fe2 C52 H52 124.2 . . ?
C52 C41 C50 108.0 . . ?
C52 C41 Fe2 68.2(4) . . ?
C50 C41 Fe2 71.5(4) . . ?
C52 C41 H41 126.0 . . ?
C50 C41 H41 126.0 . . ?
Fe2 C41 H41 125.9 . . ?
N4 Si4 C40 109.0(7) . . ?
N4 Si4 C47 112.6(8) . . ?
C40 Si4 C47 108.7(7) . . ?
N4 Si4 C48 110.5(7) . . ?
C40 Si4 C48 109.4(7) . . ?
C47 Si4 C48 106.6(7) . . ?
C53 N4 Si4 122.5(9) . . ?
C53 N4 U2 99.4(7) . . ?
Si4 N4 U2 137.0(6) . . ?
Si4 C40 H40A 109.5 . . ?
Si4 C40 H40B 109.5 . . ?
H40A C40 H40B 109.5 . . ?
Si4 C40 H40C 109.5 . . ?
H40A C40 H40C 109.5 . . ?
H40B C40 H40C 109.5 . . ?
Si4 C47 H47A 109.5 . . ?
Si4 C47 H47B 109.5 . . ?
H47A C47 H47B 109.5 . . ?
Si4 C47 H47C 109.5 . . ?
H47A C47 H47C 109.5 . . ?
H47B C47 H47C 109.5 . . ?
C59 C48 C58 109.3(8) . . ?
C59 C48 C49 107.9(8) . . ?
C58 C48 C49 108.3(9) . . ?
C59 C48 Si4 112.1(9) . . ?
C58 C48 Si4 109.6(8) . . ?
C49 C48 Si4 109.6(8) . . ?
C48 C58 H58A 109.5 . . ?
C48 C58 H58B 109.5 . . ?
H58A C58 H58B 109.5 . . ?
C48 C58 H58C 109.5 . . ?
H58A C58 H58C 109.5 . . ?
H58B C58 H58C 109.5 . . ?
C48 C59 H59A 109.5 . . ?
C48 C59 H59B 109.5 . . ?
H59A C59 H59B 109.5 . . ?
C48 C59 H59C 109.5 . . ?
H59A C59 H59C 109.5 . . ?
H59B C59 H59C 109.5 . . ?
C48 C49 H49A 109.5 . . ?
C48 C49 H49B 109.5 . . ?
H49A C49 H49B 109.5 . . ?
C48 C49 H49C 109.5 . . ?
H49A C49 H49C 109.5 . . ?
H49B C49 H49C 109.5 . . ?
C60A Fe2A C51A 41.9(6) . . ?
C60A Fe2A C55A 98.8(11) . . ?
C51A Fe2A C55A 114.9(12) . . ?
C60A Fe2A C54A 126.1(12) . . ?
C51A Fe2A C54A 112.6(12) . . ?
C55A Fe2A C54A 40.9(5) . . ?
C60A Fe2A C56A 106.2(11) . . ?
C51A Fe2A C56A 143.5(12) . . ?
C55A Fe2A C56A 40.5(5) . . ?
C54A Fe2A C56A 68.1(7) . . ?
C60A Fe2A C53A 166.0(12) . . ?
C51A Fe2A C53A 138.2(11) . . ?
C55A Fe2A C53A 68.0(7) . . ?
C54A Fe2A C53A 40.4(5) . . ?
C56A Fe2A C53A 67.4(7) . . ?
C60A Fe2A C52A 40.9(6) . . ?
C51A Fe2A C52A 68.2(8) . . ?
C55A Fe2A C52A 120.0(12) . . ?
C54A Fe2A C52A 160.4(13) . . ?
C56A Fe2A C52A 99.3(12) . . ?
C53A Fe2A C52A 149.8(13) . . ?
C60A Fe2A C57A 141.0(12) . . ?
C51A Fe2A C57A 176.5(12) . . ?
C55A Fe2A C57A 67.7(7) . . ?
C54A Fe2A C57A 67.6(7) . . ?
C56A Fe2A C57A 39.9(5) . . ?
C53A Fe2A C57A 39.8(5) . . ?
C52A Fe2A C57A 112.9(12) . . ?
C60A Fe2A C50A 67.6(8) . . ?
C51A Fe2A C50A 39.6(6) . . ?
C55A Fe2A C50A 153.0(13) . . ?
C54A Fe2A C50A 128.6(12) . . ?
C56A Fe2A C50A 163.1(13) . . ?
C53A Fe2A C50A 122.1(11) . . ?
C52A Fe2A C50A 65.4(8) . . ?
C57A Fe2A C50A 137.4(12) . . ?
C60A Fe2A C41A 66.6(8) . . ?
C51A Fe2A C41A 65.9(8) . . ?
C55A Fe2A C41A 158.1(14) . . ?
C54A Fe2A C41A 160.9(13) . . ?
C56A Fe2A C41A 125.3(13) . . ?
C53A Fe2A C41A 127.4(12) . . ?
C52A Fe2A C41A 38.5(6) . . ?
C57A Fe2A C41A 112.7(12) . . ?
C50A Fe2A C41A 37.9(5) . . ?
C60A Fe2A U2 124.8(9) . . ?
C51A Fe2A U2 85.0(9) . . ?
C55A Fe2A U2 121.4(9) . . ?
C54A Fe2A U2 80.6(9) . . ?
C56A Fe2A U2 129.0(8) . . ?
C53A Fe2A U2 62.7(7) . . ?
C52A Fe2A U2 118.6(11) . . ?
C57A Fe2A U2 91.6(8) . . ?
C50A Fe2A U2 59.5(9) . . ?
C41A Fe2A U2 80.4(11) . . ?
N4A C53A C57A 128(2) . . ?
N4A C53A C54A 123(2) . . ?
C57A C53A C54A 108.0 . . ?
N4A C53A Fe2A 131(3) . . ?
C57A C53A Fe2A 70.7(11) . . ?
C54A C53A Fe2A 68.3(11) . . ?
N4A C53A U2 54.5(19) . . ?
C57A C53A U2 122.4(16) . . ?
C54A C53A U2 101.8(14) . . ?
Fe2A C53A U2 76.5(10) . . ?
C55A C54A C53A 108.0 . . ?
C55A C54A Fe2A 69.3(11) . . ?
C53A C54A Fe2A 71.3(11) . . ?
C55A C54A H54A 126.0 . . ?
C53A C54A H54A 126.0 . . ?
Fe2A C54A H54A 125.0 . . ?
C56A C55A C54A 108.0 . . ?
C56A C55A Fe2A 71.0(11) . . ?
C54A C55A Fe2A 69.8(11) . . ?
C56A C55A H55A 126.0 . . ?
C54A C55A H55A 126.0 . . ?
Fe2A C55A H55A 124.7 . . ?
C55A C56A C57A 108.0 . . ?
C55A C56A Fe2A 68.4(11) . . ?
C57A C56A Fe2A 71.1(11) . . ?
C55A C56A H56A 126.0 . . ?
C57A C56A H56A 126.0 . . ?
Fe2A C56A H56A 126.1 . . ?
C53A C57A C56A 108.0 . . ?
C53A C57A Fe2A 69.4(11) . . ?
C56A C57A Fe2A 69.0(11) . . ?
C53A C57A H57A 126.0 . . ?
C56A C57A H57A 126.0 . . ?
Fe2A C57A H57A 127.1 . . ?
C51A C50A C41A 108.0 . . ?
C51A C50A N3 128(3) . . ?
C41A C50A N3 124(3) . . ?
C51A C50A Fe2A 64.4(12) . . ?
C41A C50A Fe2A 72.8(12) . . ?
N3 C50A Fe2A 131(2) . . ?
C51A C50A U2 113.1(18) . . ?
C41A C50A U2 110.2(19) . . ?
N3 C50A U2 54.1(11) . . ?
Fe2A C50A U2 77.4(12) . . ?
C60A C51A C50A 108.0 . . ?
C60A C51A Fe2A 67.3(13) . . ?
C50A C51A Fe2A 76.0(13) . . ?
C60A C51A H51A 126.0 . . ?
C50A C51A H51A 126.0 . . ?
Fe2A C51A H51A 122.3 . . ?
C51A C60A C52A 108.0 . . ?
C51A C60A Fe2A 70.8(13) . . ?
C52A C60A Fe2A 74.4(13) . . ?
C51A C60A H60A 126.0 . . ?
C52A C60A H60A 126.0 . . ?
Fe2A C60A H60A 120.6 . . ?
C41A C52A C60A 108.0 . . ?
C41A C52A Fe2A 75.3(12) . . ?
C60A C52A Fe2A 64.7(12) . . ?
C41A C52A H52A 126.0 . . ?
C60A C52A H52A 126.0 . . ?
Fe2A C52A H52A 125.4 . . ?
C52A C41A C50A 108.0 . . ?
C52A C41A Fe2A 66.3(12) . . ?
C50A C41A Fe2A 69.3(11) . . ?
C52A C41A H41A 126.0 . . ?
C50A C41A H41A 126.0 . . ?
Fe2A C41A H41A 130.1 . . ?
N4A Si4A C40A 108(2) . . ?
N4A Si4A C48A 106(2) . . ?
C40A Si4A C48A 116(3) . . ?
N4A Si4A C47A 109(3) . . ?
C40A Si4A C47A 109(3) . . ?
C48A Si4A C47A 108(2) . . ?
C53A N4A Si4A 118(3) . . ?
C53A N4A U2 96(2) . . ?
Si4A N4A U2 144(2) . . ?
Si4A C40A H40D 109.5 . . ?
Si4A C40A H40E 109.5 . . ?
H40D C40A H40E 109.5 . . ?
Si4A C40A H40F 109.5 . . ?
H40D C40A H40F 109.5 . . ?
H40E C40A H40F 109.5 . . ?
Si4A C47A H47D 109.5 . . ?
Si4A C47A H47E 109.5 . . ?
H47D C47A H47E 109.5 . . ?
Si4A C47A H47F 109.5 . . ?
H47D C47A H47F 109.5 . . ?
H47E C47A H47F 109.5 . . ?
C59A C48A C58A 110.7(13) . . ?
C59A C48A C49A 109.7(13) . . ?
C58A C48A C49A 110.2(13) . . ?
C59A C48A Si4A 115(2) . . ?
C58A C48A Si4A 105(2) . . ?
C49A C48A Si4A 106(2) . . ?
C48A C58A H58D 109.5 . . ?
C48A C58A H58E 109.5 . . ?
H58D C58A H58E 109.5 . . ?
C48A C58A H58F 109.5 . . ?
H58D C58A H58F 109.5 . . ?
H58E C58A H58F 109.5 . . ?
C48A C59A H59D 109.5 . . ?
C48A C59A H59E 109.5 . . ?
H59D C59A H59E 109.5 . . ?
C48A C59A H59F 109.5 . . ?
H59D C59A H59F 109.5 . . ?
H59E C59A H59F 109.5 . . ?
C48A C49A H49D 109.5 . . ?
C48A C49A H49E 109.5 . . ?
H49D C49A H49E 109.5 . . ?
C48A C49A H49F 109.5 . . ?
H49D C49A H49F 109.5 . . ?
H49E C49A H49F 109.5 . . ?

loop_
_geom_bond_atom_site_label_1
_geom_bond_atom_site_label_2
_geom_bond_distance
_geom_bond_site_symmetry_2
_geom_bond_publ_flag
U1 N1 2.242(5) . ?
U1 N2 2.269(5) . ?
U1 N5 2.275(5) . ?
U1 N7 2.299(5) . ?
U1 Fe1 3.1467(10) . ?
U2 N3 2.214(7) . ?
U2 N6 2.260(5) . ?
U2 N8 2.284(6) . ?
U2 N4 2.286(14) . ?
U2 N4A 2.31(4) . ?
U2 C50A 2.73(3) . ?
U2 C53A 2.83(3) . ?
U2 Fe2A 3.090(13) . ?
U2 Fe2 3.262(4) . ?
Fe1 C24 2.040(7) . ?
Fe1 C25 2.042(7) . ?
Fe1 C20 2.047(7) . ?
Fe1 C19 2.057(7) . ?
Fe1 C18 2.063(7) . ?
Fe1 C21 2.065(7) . ?
Fe1 C23 2.074(6) . ?
Fe1 C26 2.075(7) . ?
Fe1 C17 2.124(7) . ?
Fe1 C22 2.145(7) . ?
Si1 N1 1.729(6) . ?
Si1 C27 1.872(8) . ?
Si1 C29 1.877(8) . ?
Si1 C28 1.906(8) . ?
Si2 N2 1.728(6) . ?
Si2 C33 1.858(8) . ?
Si2 C34 1.877(7) . ?
Si2 C35 1.890(8) . ?
Si3 N3 1.748(7) . ?
Si3 C38 1.840(9) . ?
Si3 C39 1.904(9) . ?
Si3 C43 1.914(9) . ?
N1 C17 1.393(8) . ?
N2 C22 1.398(8) . ?
N3 C50 1.393(11) . ?
N3 C50A 1.52(3) . ?
N5 C1 1.412(8) . ?
N5 C8 1.420(8) . ?
N6 C2 1.408(8) . ?
N6 C3 1.429(8) . ?
N7 C9 1.397(8) . ?
N7 C10 1.408(9) . ?
N8 C14 1.414(8) . ?
N8 C13 1.427(9) . ?
C1 C2 1.325(9) . ?
C1 H1A 0.9500 . ?
C2 H2A 0.9500 . ?
C3 C4 1.403(9) . ?
C3 C8 1.414(9) . ?
C4 C5 1.393(10) . ?
C4 H4A 0.9500 . ?
C5 C6 1.349(11) . ?
C5 H5A 0.9500 . ?
C6 C7 1.406(10) . ?
C6 H6A 0.9500 . ?
C7 C8 1.398(9) . ?
C7 H7A 0.9500 . ?
C9 C13 1.332(9) 13_556 ?
C9 H9A 0.9500 . ?
C10 C11 1.401(9) . ?
C10 C14 1.407(9) 13_556 ?
C11 C12 1.382(10) . ?
C11 H11A 0.9500 . ?
C12 C16 1.385(11) 13_556 ?
C12 H12A 0.9500 . ?
C13 C9 1.333(9) 13_556 ?
C13 H13A 0.9500 . ?
C14 C15 1.375(10) . ?
C14 C10 1.407(9) 13_556 ?
C15 C16 1.426(10) . ?
C15 H15A 0.9500 . ?
C16 C12 1.385(11) 13_556 ?
C16 H16A 0.9500 . ?
C17 C21 1.422(10) . ?
C17 C18 1.443(9) . ?
C18 C19 1.429(9) . ?
C18 H18A 1.0000 . ?
C19 C20 1.412(10) . ?
C19 H19A 1.0000 . ?
C20 C21 1.425(9) . ?
C20 H20A 1.0000 . ?
C21 H21A 1.0000 . ?
C22 C26 1.447(9) . ?
C22 C23 1.455(9) . ?
C23 C24 1.389(9) . ?
C23 H23A 1.0000 . ?
C24 C25 1.404(10) . ?
C24 H24A 1.0000 . ?
C25 C26 1.433(9) . ?
C25 H25A 1.0000 . ?
C26 H26A 1.0000 . ?
C27 H27A 0.9800 . ?
C27 H27B 0.9800 . ?
C27 H27C 0.9800 . ?
C28 H28A 0.9800 . ?
C28 H28B 0.9800 . ?
C28 H28C 0.9800 . ?
C29 C30 1.540(11) . ?
C29 C31 1.545(10) . ?
C29 C32 1.547(9) . ?
C30 H30A 0.9800 . ?
C30 H30B 0.9800 . ?
C30 H30C 0.9800 . ?
C31 H31A 0.9800 . ?
C31 H31B 0.9800 . ?
C31 H31C 0.9800 . ?
C32 H32A 0.9800 . ?
C32 H32B 0.9800 . ?
C32 H32C 0.9800 . ?
C33 H33A 0.9800 . ?
C33 H33B 0.9800 . ?
C33 H33C 0.9800 . ?
C34 H34A 0.9800 . ?
C34 H34B 0.9800 . ?
C34 H34C 0.9800 . ?
C35 C37 1.534(12) . ?
C35 C42 1.535(11) . ?
C35 C36 1.544(11) . ?
C36 H36A 0.9800 . ?
C36 H36B 0.9800 . ?
C36 H36C 0.9800 . ?
C37 H37A 0.9800 . ?
C37 H37B 0.9800 . ?
C37 H37C 0.9800 . ?
C38 H38A 0.9800 . ?
C38 H38B 0.9800 . ?
C38 H38C 0.9800 . ?
C39 H39A 0.9800 . ?
C39 H39B 0.9800 . ?
C39 H39C 0.9800 . ?
C42 H42A 0.9800 . ?
C42 H42B 0.9800 . ?
C42 H42C 0.9800 . ?
C43 C46 1.493(15) . ?
C43 C44 1.564(13) . ?
C43 C45 1.564(13) . ?
C44 H44A 0.9800 . ?
C44 H44B 0.9800 . ?
C44 H44C 0.9800 . ?
C45 H45A 0.9800 . ?
C45 H45B 0.9800 . ?
C45 H45C 0.9800 . ?
C46 H46A 0.9800 . ?
C46 H46B 0.9800 . ?
C46 H46C 0.9800 . ?
Fe2 C55 2.036(10) . ?
Fe2 C52 2.037(10) . ?
Fe2 C60 2.044(10) . ?
Fe2 C56 2.048(10) . ?
Fe2 C41 2.081(11) . ?
Fe2 C54 2.085(9) . ?
Fe2 C51 2.092(10) . ?
Fe2 C57 2.104(10) . ?
Fe2 C50 2.115(10) . ?
Fe2 C53 2.126(9) . ?
C53 C57 1.4200 . ?
C53 C54 1.4200 . ?
C53 N4 1.425(11) . ?
C54 C55 1.4200 . ?
C54 H54 0.9500 . ?
C55 C56 1.4200 . ?
C55 H55 0.9500 . ?
C56 C57 1.4200 . ?
C56 H56 0.9500 . ?
C57 H57 0.9500 . ?
C50 C41 1.4200 . ?
C50 C51 1.4200 . ?
C51 C60 1.4200 . ?
C51 H51 0.9500 . ?
C60 C52 1.4200 . ?
C60 H60 0.9500 . ?
C52 C41 1.4200 . ?
C52 H52 0.9500 . ?
C41 H41 0.9500 . ?
Si4 N4 1.712(14) . ?
Si4 C40 1.855(11) . ?
Si4 C47 1.880(11) . ?
Si4 C48 1.889(10) . ?
C40 H40A 0.9800 . ?
C40 H40B 0.9800 . ?
C40 H40C 0.9800 . ?
C47 H47A 0.9800 . ?
C47 H47B 0.9800 . ?
C47 H47C 0.9800 . ?
C48 C59 1.554(13) . ?
C48 C58 1.580(12) . ?
C48 C49 1.580(13) . ?
C58 H58A 0.9800 . ?
C58 H58B 0.9800 . ?
C58 H58C 0.9800 . ?
C59 H59A 0.9800 . ?
C59 H59B 0.9800 . ?
C59 H59C 0.9800 . ?
C49 H49A 0.9800 . ?
C49 H49B 0.9800 . ?
C49 H49C 0.9800 . ?
Fe2A C60A 1.96(3) . ?
Fe2A C51A 2.01(3) . ?
Fe2A C55A 2.03(3) . ?
Fe2A C54A 2.04(3) . ?
Fe2A C56A 2.07(3) . ?
Fe2A C53A 2.08(3) . ?
Fe2A C52A 2.09(3) . ?
Fe2A C57A 2.09(3) . ?
Fe2A C50A 2.16(3) . ?
Fe2A C41A 2.21(3) . ?
C53A N4A 1.40(3) . ?
C53A C57A 1.4200 . ?
C53A C54A 1.4200 . ?
C54A C55A 1.4200 . ?
C54A H54A 0.9500 . ?
C55A C56A 1.4200 . ?
C55A H55A 0.9500 . ?
C56A C57A 1.4200 . ?
C56A H56A 0.9500 . ?
C57A H57A 0.9500 . ?
C50A C51A 1.4200 . ?
C50A C41A 1.4200 . ?
C51A C60A 1.4200 . ?
C51A H51A 0.9500 . ?
C60A C52A 1.4200 . ?
C60A H60A 0.9500 . ?
C52A C41A 1.4200 . ?
C52A H52A 0.9500 . ?
C41A H41A 0.9500 . ?
Si4A N4A 1.77(4) . ?
Si4A C40A 1.864(16) . ?
Si4A C48A 1.865(16) . ?
Si4A C47A 1.869(16) . ?
C40A H40D 0.9800 . ?
C40A H40E 0.9800 . ?
C40A H40F 0.9800 . ?
C47A H47D 0.9800 . ?
C47A H47E 0.9800 . ?
C47A H47F 0.9800 . ?
C48A C59A 1.560(15) . ?
C48A C58A 1.565(15) . ?
C48A C49A 1.569(15) . ?
C58A H58D 0.9800 . ?
C58A H58E 0.9800 . ?
C58A H58F 0.9800 . ?
C59A H59D 0.9800 . ?
C59A H59E 0.9800 . ?
C59A H59F 0.9800 . ?
C49A H49D 0.9800 . ?
C49A H49E 0.9800 . ?
C49A H49F 0.9800 . ?

loop_
_platon_squeeze_void_nr
_platon_squeeze_void_average_x
_platon_squeeze_void_average_y
_platon_squeeze_void_average_z
_platon_squeeze_void_volume
_platon_squeeze_void_count_electrons
1 -0.015 -0.034 0.000 15750.0 -119.8
